data_2101341
loop_
_publ_author_name
'Sui, X.'
'Codding, P. W.'

_publ_section_title
;
 Structural and molecular modeling study of
 mono(pyrrolidiniomethyl)phenylacetate antiarrhythmic agents
;
_journal_issue 5
_journal_name_full 'Acta Crystallographica Section B'
_journal_page_first 803
_journal_page_last 810
_journal_paper_doi 10.1107/S0108768194014539
_journal_volume 51
_journal_year 1995
_chemical_formula_moiety 'C22 H25 N1 O4,C2 H2 O4'
_chemical_formula_sum 'C24 H27 N O8'
_chemical_formula_weight 457.5
_space_group_IT_number 2
_space_group_name_Hall '-P 1'
_space_group_name_H-M_alt 'P -1'
_symmetry_cell_setting triclinic
_symmetry_space_group_name_Hall '-P 1'
_symmetry_space_group_name_H-M 'P -1'
_atom_type_scat_source
; Cromer & Mann (1968) for non-H atoms; Stewart,
Davidson & Simpson (1965) for H atoms
;
_cell_angle_alpha 95.447(4)
_cell_angle_beta 106.614(4)
_cell_angle_gamma 82.653(4)
_cell_formula_units_Z 2
_cell_length_a 8.3651(3)
_cell_length_b 25.6280(10)
_cell_length_c 5.5890(3)
_cell_measurement_reflns_used 25
_cell_measurement_temperature 293
_cell_measurement_theta_max 29.02
_cell_measurement_theta_min 21.37
_cell_volume 1136.58(9)
_diffrn_measurement_device 'Enraf-Nonius CAD-4F'
_diffrn_measurement_method \w/2\q
_diffrn_radiation_type CuK\a
_diffrn_radiation_wavelength 1.54178
_diffrn_reflns_av_R_equivalents 0.019
_diffrn_reflns_limit_h_max 9
_diffrn_reflns_limit_h_min -9
_diffrn_reflns_limit_k_max 28
_diffrn_reflns_limit_k_min 0
_diffrn_reflns_limit_l_max 6
_diffrn_reflns_limit_l_min -6
_diffrn_reflns_number 4758
_diffrn_reflns_theta_max 75
_diffrn_standards_decay_% <10
_diffrn_standards_interval_time 3000s
_diffrn_standards_number 3
_exptl_absorpt_coefficient_mu 0.8
_exptl_crystal_colour Colorless
_exptl_crystal_density_diffrn 1.336
_exptl_crystal_size_max 0.25
_exptl_crystal_size_mid 0.20
_exptl_crystal_size_min 0.10
_refine_diff_density_max 0.387
_refine_diff_density_min -0.32
_refine_ls_extinction_coef 1.37E-3(6)
_refine_ls_extinction_method 'Zachariasen (1967)'
_refine_ls_goodness_of_fit_obs 1.0886
_refine_ls_hydrogen_treatment 'see text'
_refine_ls_number_parameters 395
_refine_ls_number_reflns 3341
_refine_ls_R_factor_obs 0.055
_refine_ls_shift/esd_max 0.00786
_refine_ls_structure_factor_coef F
_refine_ls_weighting_details 'w=1/[\s^2^(F) + 0.00015F^2^]'
_refine_ls_weighting_scheme calc
_refine_ls_wR_factor_obs 0.059
_reflns_number_observed 3341
_reflns_number_total 4652
_reflns_observed_criterion I>2.5\s(I)
_cod_data_source_file cr0472.cif
_cod_data_source_block cr0472c
_cod_depositor_comments
;
The following automatic conversions were performed:

'_refine_ls_weighting_scheme' value 'w=1/[\s^2^(F) + 0.00015F^2^]'
was changed to 'calc'. New tag '_refine_ls_weighting_details' was
created. The value of the new tag was set to 'w=1/[\s^2^(F) +
0.00015F^2^]'.

Automatic conversion script
Id: cif_fix_values 3143 2015-03-26 13:38:13Z robertas 
;
_cod_original_cell_volume 1136.60(10)
_cod_original_formula_sum 'C24 H27 N1 O8'
_cod_database_code 2101341

loop_
_space_group_symop_id
_space_group_symop_operation_xyz
1 x,y,z
2 -x,-y,-z

loop_
_atom_site_label
_atom_site_fract_x
_atom_site_fract_y
_atom_site_fract_z
_atom_site_U_iso_or_equiv
N(1) .3107(2) .39610(10) .1406(3) .0314(6)
C(2) .3060(3) .43680(10) .3494(4) .0412(8)
C(3) .2957(4) .48840(10) .2332(5) .0560(11)
C(4) .2187(3) .47730(10) -.0485(4) .0438(9)
C(5) .1849(3) .42010(10) -.0801(4) .0373(8)
C(6) .2809(3) .34240(10) .1906(5) .0451(9)
C(7) .3011(3) .30320(10) -.0179(5) .0453(8)
C(8) .4604(3) .28220(10) -.0283(5) .0474(9)
C(9) .4841(4) .24880(10) -.2291(5) .0575(11)
C(10) .3446(5) .23570(10) -.4176(5) .0726(14)
C(11) .1862(5) .25550(10) -.4063(6) .0766(14)
C(12) .1638(4) .28920(10) -.2096(6) .0629(12)
C(13) .6609(5) .22740(10) -.2372(8) .0779(17)
C(14) .7415(4) .19130(10) -.0319(7) .0699(14)
O(15) .8197(4) .20430(10) .1741(5) .1130(14)
O(16) .7083(3) .14150(10) -.1031(4) .0786(10)
C(17) .7809(7) .10410(10) .0863(9) .0911(19)
C(18) .7400(6) .05210(10) -.0104(8) .125(2)
C(19) .6823(8) .0329(2) -.2346(9) .175(3)
O(20) .6478(3) -.01880(10) -.2987(4) .0981(11)
C(21) .7214(4) -.05260(10) -.1123(6) .0668(13)
C(22) .8017(4) -.03430(10) .1234(6) .0664(13)
O(23) .8160(3) .01830(10) .1864(4) .0917(11)
C(24) .7118(5) -.10610(10) -.1657(8) .0878(17)
C(25) .7816(5) -.14080(10) .0166(7) .0872(18)
C(26) .8634(6) -.12300(10) .2509(7) .0878(18)
C(27) .8733(6) -.06970(10) .3057(7) .0891(18)
O(28) .6905(2) .37520(10) .4015(3) .0485(6)
O(29) .9303(2) .39970(10) .3799(3) .0703(9)
C(30) .7921(3) .38760(10) .2826(4) .0343(7)
C(31) .7134(3) .38690(10) -.0025(4) .0312(7)
O(32) .5622(2) .40060(10) -.0804(3) .0451(6)
O(33) .8142(2) .37360(10) -.1315(3) .0497(7)
H(1) .416(3) .3950(10) .112(4) 4.5(6)
H(21) .206(3) .4330(10) .401(4) 4.5(6)
H(22) .405(3) .4280(10) .494(4) 4.1(5)
H(31) .404(3) .5010(10) .257(5) 6.7(8)
H(32) .231(3) .5160(10) .306(5) 5.8(7)
H(41) .299(3) .4850(10) -.134(4) 4.5(6)
H(42) .116(3) .5010(10) -.111(4) 4.0(5)
H(51) .074(3) .4150(10) -.062(4) 3.8(5)
H(52) .199(3) .4000(10) -.229(4) 4.1(5)
H(61) .171(3) .3450(10) .214(4) 4.2(6)
H(62) .367(3) .3330(10) .351(4) 3.9(5)
H(8) .561(3) .2920(10) .106(4) 4.3(6)
H(10) .363(3) .2120(10) -.557(5) 6.5(7)
H(11) .093(4) .2470(10) -.544(6) 7.9(9)
H(12) .055(4) .3030(10) -.193(5) 6.0(8)
H(131) .648(4) .2090(10) -.409(7) 8.4(10)
H(132) .731(4) .2560(10) -.220(6) 8.3(11)
H(171) .896(6) .103(2) .131(9) 13.4(18)
H(172) .719(6) .117(2) .228(9) 13.5(18)
H(18) .602 .053 -.055 11.4
H(191) .574 .057 -.324 15.6
H(192) .778 .038 -.322 15.6
H(24) .647(4) -.1160(10) -.336(7) 8.9(10)
H(25) .770(4) -.1790(10) -.032(6) 9.0(10)
H(26) .928(5) -.148(2) .392(8) 11.2(13)
H(27) .940(4) -.0530(10) .463(6) 8.0(10)
H(28) .750(4) .3750(10) .592(6) 8.9(9)

loop_
_geom_angle_atom_site_label_1
_geom_angle_atom_site_label_2
_geom_angle_atom_site_label_3
_geom_angle
C(2) N(1) C(5) 103.2(2)
C(2) N(1) C(6) 114.2(2)
C(5) N(1) C(6) 114.9(2)
N(1) C(2) C(3) 104.0(2)
C(2) C(3) C(4) 105.4(2)
C(3) C(4) C(5) 105.7(2)
N(1) C(5) C(4) 103.4(2)
N(1) C(6) C(7) 110.8(2)
C(6) C(7) C(8) 119.8(2)
C(6) C(7) C(12) 121.3(2)
C(8) C(7) C(12) 118.8(2)
C(7) C(8) C(9) 121.2(2)
C(8) C(9) C(10) 118.6(3)
C(8) C(9) C(13) 119.8(3)
C(10) C(9) C(13) 121.6(3)
C(9) C(10) C(11) 120.6(3)
C(10) C(11) C(12) 120.5(3)
C(7) C(12) C(11) 120.3(3)
C(9) C(13) C(14) 110.8(4)
C(13) C(14) O(15) 125.6(3)
C(13) C(14) O(16) 111.5(3)
O(15) C(14) O(16) 122.9(3)
C(14) O(16) C(17) 114.9(3)
O(16) C(17) C(18) 110.3(3)
C(17) C(18) C(19) 131.6(4)
C(17) C(18) O(23) 106.4(3)
C(19) C(18) O(23) 120.3(3)
C(18) C(19) O(20) 124.8(4)
C(19) O(20) C(21) 114.1(3)
O(20) C(21) C(22) 121.3(3)
O(20) C(21) C(24) 118.8(3)
C(22) C(21) C(24) 119.9(3)
C(21) C(22) O(23) 122.3(3)
C(21) C(22) C(27) 119.5(3)
O(23) C(22) C(27) 118.2(3)
C(18) O(23) C(22) 115.1(2)
C(21) C(24) C(25) 120.3(3)
C(24) C(25) C(26) 120.2(4)
C(25) C(26) C(27) 119.8(3)
C(22) C(27) C(26) 120.4(3)
O(28) C(30) O(29) 124.9(2)
O(28) C(30) C(31) 112.7(2)
O(29) C(30) C(31) 122.3(2)
C(30) C(31) O(32) 118.0(2)
C(30) C(31) O(33) 115.2(2)
O(32) C(31) O(33) 126.8(2)

loop_
_geom_bond_atom_site_label_1
_geom_bond_atom_site_label_2
_geom_bond_distance
N(1) C(2) 1.495(3)
N(1) C(5) 1.498(2)
N(1) C(6) 1.496(3)
C(2) C(3) 1.510(4)
C(3) C(4) 1.535(3)
C(4) C(5) 1.512(3)
C(6) C(7) 1.498(3)
C(7) C(8) 1.387(4)
C(7) C(12) 1.387(4)
C(8) C(9) 1.390(4)
C(9) C(10) 1.384(4)
C(9) C(13) 1.522(5)
C(10) C(11) 1.373(5)
C(11) C(12) 1.375(5)
C(13) C(14) 1.493(5)
C(14) O(15) 1.190(4)
C(14) O(16) 1.340(4)
O(16) C(17) 1.444(5)
C(17) C(18) 1.435(5)
C(18) C(19) 1.282(6)
C(18) O(23) 1.416(5)
C(19) O(20) 1.385(5)
O(20) C(21) 1.372(4)
C(21) C(22) 1.365(4)
C(21) C(24) 1.383(5)
C(22) O(23) 1.373(4)
C(22) C(27) 1.380(5)
C(24) C(25) 1.366(5)
C(25) C(26) 1.358(5)
C(26) C(27) 1.379(5)
O(28) C(30) 1.303(3)
O(29) C(30) 1.196(3)
C(30) C(31) 1.540(3)
C(31) O(32) 1.230(2)
C(31) O(33) 1.255(3)
N(1) H(1) 0.93(3)
C(2) H(21) 0.98(3)
C(2) H(22) 0.99(2)
C(3) H(31) 0.97(3)
C(3) H(32) 0.96(3)
C(4) H(41) 0.98(3)
C(4) H(42) 0.97(2)
C(5) H(51) 0.99(2)
C(5) H(52) 0.96(2)
C(6) H(61) 0.95(3)
C(6) H(62) 1.01(2)
C(8) H(8) 1.00(2)
C(10) H(10) 0.98(3)
C(11) H(11) 0.96(3)
C(12) H(12) 0.96(3)
C(13) H(131) 1.01(4)
C(13) H(132) 0.97(4)
C(17) H(171) 0.92(5)
C(17) H(172) 1.07(6)
C(18) H(18) 1.10
C(19) H(191) 1.05
C(19) H(192) 1.08
C(24) H(24) 0.98(3)
C(25) H(25) 0.99(4)
C(26) H(26) 1.05(4)
C(27) H(27) 0.99(3)
O(28) H(28) 1.04(3)
